data_1554207
loop_
_publ_author_name
'Peng, Zhe'
'Ji, Yingchun'
'Huang, Zihan'
'Tong, Bin'
'Shi, Jianbing'
'Dong, Yuping'

_publ_section_title
;
 A strategy for the molecular design of aggregation-induced emission units
 further modified by substituents
;
_journal_issue 6
_journal_name_full 'Materials Chemistry Frontiers'
_journal_page_first 1175
_journal_paper_doi 10.1039/C8QM00096D
_journal_volume 2
_journal_year 2018
_chemical_formula_sum 'C40 H38 N2 O4'
_chemical_formula_weight 610.72
_space_group_IT_number 2
_space_group_name_Hall '-P 1'
_space_group_name_H-M_alt 'P -1'
_symmetry_cell_setting triclinic
_symmetry_space_group_name_H-M 'P -1'
_atom_sites_solution_hydrogens geom
_atom_sites_solution_primary direct
_atom_sites_solution_secondary difmap
_audit_creation_method SHELXL-97
_audit_update_record
;
2017-04-18 deposited with the CCDC.
2018-04-10 downloaded from the CCDC.
;
_cell_angle_alpha 75.908(7)
_cell_angle_beta 78.601(8)
_cell_angle_gamma 75.752(7)
_cell_formula_units_Z 2
_cell_length_a 9.068(4)
_cell_length_b 12.768(5)
_cell_length_c 15.473(6)
_cell_measurement_reflns_used 952
_cell_measurement_temperature 273(2)
_cell_measurement_theta_max 19.77
_cell_measurement_theta_min 2.58
_cell_volume 1665.9(12)
_computing_structure_refinement 'SHELXL-97 (Sheldrick, 2008)'
_computing_structure_solution 'SHELXS-97 (Sheldrick, 2008)'
_diffrn_ambient_temperature 273(2)
_diffrn_measured_fraction_theta_full 0.995
_diffrn_measured_fraction_theta_max 0.995
_diffrn_measurement_device_type CCD
_diffrn_radiation_monochromator graphite
_diffrn_radiation_source 'fine-focus sealed tube'
_diffrn_radiation_type MoK\a
_diffrn_radiation_wavelength 0.71073
_diffrn_reflns_av_R_equivalents 0.0589
_diffrn_reflns_av_sigmaI/netI 0.1948
_diffrn_reflns_limit_h_max 10
_diffrn_reflns_limit_h_min -10
_diffrn_reflns_limit_k_max 15
_diffrn_reflns_limit_k_min -12
_diffrn_reflns_limit_l_max 18
_diffrn_reflns_limit_l_min -18
_diffrn_reflns_number 9060
_diffrn_reflns_theta_full 25.00
_diffrn_reflns_theta_max 25.00
_diffrn_reflns_theta_min 1.37
_exptl_absorpt_coefficient_mu 0.078
_exptl_absorpt_correction_T_max 0.9860
_exptl_absorpt_correction_T_min 0.9830
_exptl_absorpt_correction_type multi-scan
_exptl_absorpt_process_details sadabs
_exptl_crystal_colour green
_exptl_crystal_density_diffrn 1.217
_exptl_crystal_density_method 'not measured'
_exptl_crystal_description Block
_exptl_crystal_F_000 648
_exptl_crystal_size_max 0.22
_exptl_crystal_size_mid 0.20
_exptl_crystal_size_min 0.18
_refine_diff_density_max 0.181
_refine_diff_density_min -0.331
_refine_diff_density_rms 0.054
_refine_ls_extinction_method none
_refine_ls_goodness_of_fit_ref 1.010
_refine_ls_hydrogen_treatment mixed
_refine_ls_matrix_type full
_refine_ls_number_parameters 427
_refine_ls_number_reflns 5836
_refine_ls_number_restraints 0
_refine_ls_restrained_S_all 1.010
_refine_ls_R_factor_all 0.1789
_refine_ls_R_factor_gt 0.0889
_refine_ls_shift/su_max 0.007
_refine_ls_shift/su_mean 0.000
_refine_ls_structure_factor_coef Fsqd
_refine_ls_weighting_details 'calc w=1/[\s^2^(Fo^2^)+(0.0363P)^2^+0.0000P] where P=(Fo^2^+2Fc^2^)/3'
_refine_ls_weighting_scheme calc
_refine_ls_wR_factor_gt 0.2160
_refine_ls_wR_factor_ref 0.2919
_reflns_number_gt 2505
_reflns_number_total 5836
_reflns_threshold_expression >2sigma(I)
_cod_data_source_file c8qm00096d2.cif
_cod_data_source_block 1_CCDC3
_cod_depositor_comments
;
The following automatic conversions were performed:

data item '_symmetry_cell_setting' value 'Triclinic' was changed to
'triclinic' in accordance with the
/home/saulius/struct/COD-crude-data/automatic-downloads/DataCite-retrospective/RSC/depositions/lib/dictionaries/cif_core.dic
dictionary named 'cif_core.dic' version 2.4.2 last updated on
2011-04-26.

Automatic conversion script
Id: cif_fix_values 6909 2019-04-08 15:41:33Z antanas 
;
_cod_original_cell_volume 1666.0(12)
_cod_original_sg_symbol_H-M P-1
_cod_database_code 1554207

loop_
_symmetry_equiv_pos_as_xyz
'x, y, z'
'-x, -y, -z'

loop_
_atom_site_label
_atom_site_type_symbol
_atom_site_fract_x
_atom_site_fract_y
_atom_site_fract_z
_atom_site_U_iso_or_equiv
_atom_site_adp_type
_atom_site_occupancy
_atom_site_symmetry_multiplicity
_atom_site_calc_flag
_atom_site_refinement_flags
C1 C 0.4231(13) 0.0812(6) 0.2385(5) 0.192(5) Uani 1 1 d .
H1A H 0.4894 0.0261 0.2081 0.288 Uiso 1 1 calc R
H1B H 0.4346 0.1532 0.2046 0.288 Uiso 1 1 calc R
H1C H 0.3183 0.0748 0.2441 0.288 Uiso 1 1 calc R
C2 C 0.4640(9) 0.0657(5) 0.3274(4) 0.097(2) Uani 1 1 d .
H2 H 0.587(7) 0.050(5) 0.317(4) 0.116 Uiso 1 1 d .
C3 C 0.4513(12) -0.0370(5) 0.3890(5) 0.167(4) Uani 1 1 d .
H3A H 0.3466 -0.0455 0.3998 0.251 Uiso 1 1 calc R
H3B H 0.4824 -0.0371 0.4449 0.251 Uiso 1 1 calc R
H3C H 0.5165 -0.0969 0.3636 0.251 Uiso 1 1 calc R
C4 C 0.4044(7) 0.1685(4) 0.3676(3) 0.0738(15) Uani 1 1 d .
C5 C 0.2637(7) 0.1879(4) 0.4231(3) 0.0720(14) Uani 1 1 d .
H5 H 0.2024 0.1357 0.4366 0.086 Uiso 1 1 calc R
C6 C 0.2125(6) 0.2814(4) 0.4587(3) 0.0672(13) Uani 1 1 d .
H6 H 0.1174 0.2915 0.4950 0.081 Uiso 1 1 calc R
C7 C 0.3016(6) 0.3614(4) 0.4408(3) 0.0627(12) Uani 1 1 d .
C8 C 0.4433(6) 0.3427(4) 0.3855(3) 0.0760(15) Uani 1 1 d .
H8 H 0.5060 0.3938 0.3730 0.091 Uiso 1 1 calc R
C9 C 0.4909(7) 0.2493(4) 0.3492(3) 0.0811(16) Uani 1 1 d .
H9 H 0.5842 0.2400 0.3112 0.097 Uiso 1 1 calc R
C10 C 0.2491(6) 0.4565(4) 0.4853(3) 0.0652(13) Uani 1 1 d .
C11 C 0.1813(6) 0.4541(4) 0.5728(3) 0.0715(14) Uani 1 1 d .
H11 H 0.1485 0.3943 0.6129 0.086 Uiso 1 1 calc R
C12 C 0.1703(6) 0.5583(4) 0.5910(3) 0.0645(13) Uani 1 1 d .
C13 C 0.2285(6) 0.6251(4) 0.5133(3) 0.0632(13) Uani 1 1 d .
C14 C 0.2015(6) 0.7326(4) 0.5281(3) 0.0687(14) Uani 1 1 d .
H14 H 0.2262 0.7940 0.4863 0.082 Uiso 1 1 calc R
C15 C 0.1313(6) 0.7306(4) 0.6162(3) 0.0630(13) Uani 1 1 d .
C16 C 0.0930(6) 0.8224(4) 0.6632(3) 0.0619(12) Uani 1 1 d .
C17 C 0.0893(6) 0.8103(4) 0.7557(3) 0.0659(13) Uani 1 1 d .
H17 H 0.1096 0.7399 0.7915 0.079 Uiso 1 1 calc R
C18 C 0.0558(7) 0.9020(4) 0.7950(3) 0.0774(16) Uani 1 1 d .
H18 H 0.0518 0.8911 0.8570 0.093 Uiso 1 1 calc R
C19 C 0.0283(7) 1.0090(4) 0.7452(3) 0.0762(15) Uani 1 1 d .
C20 C 0.0340(7) 1.0212(4) 0.6527(3) 0.0826(16) Uani 1 1 d .
H20 H 0.0160 1.0917 0.6168 0.099 Uiso 1 1 calc R
C21 C 0.0656(7) 0.9310(4) 0.6137(3) 0.0740(15) Uani 1 1 d .
H21 H 0.0690 0.9425 0.5516 0.089 Uiso 1 1 calc R
C22 C -0.0078(10) 1.1097(5) 0.7863(4) 0.104(2) Uani 1 1 d .
H22 H -0.042(9) 1.166(5) 0.745(4) 0.125 Uiso 1 1 d .
C23 C 0.1273(11) 1.1658(7) 0.7632(6) 0.187(5) Uani 1 1 d .
H23A H 0.0928 1.2410 0.7703 0.280 Uiso 1 1 calc R
H23B H 0.1735 1.1643 0.7020 0.280 Uiso 1 1 calc R
H23C H 0.2017 1.1278 0.8027 0.280 Uiso 1 1 calc R
C24 C -0.0796(11) 1.0963(6) 0.8806(4) 0.144(3) Uani 1 1 d .
H24A H -0.0096 1.0445 0.9177 0.216 Uiso 1 1 calc R
H24B H -0.1719 1.0692 0.8875 0.216 Uiso 1 1 calc R
H24C H -0.1042 1.1662 0.8985 0.216 Uiso 1 1 calc R
C25 C 0.3355(6) 0.6068(4) 0.3582(3) 0.0629(13) Uani 1 1 d .
C26 C 0.2842(6) 0.5884(4) 0.2850(3) 0.0714(14) Uani 1 1 d .
H26 H 0.2116 0.5450 0.2942 0.086 Uiso 1 1 calc R
C27 C 0.3425(7) 0.6353(4) 0.1986(3) 0.0771(15) Uani 1 1 d .
H27 H 0.3080 0.6227 0.1501 0.092 Uiso 1 1 calc R
C28 C 0.4504(6) 0.7005(4) 0.1820(3) 0.0699(14) Uani 1 1 d .
C29 C 0.5007(6) 0.7193(4) 0.2554(3) 0.0739(14) Uani 1 1 d .
H29 H 0.5726 0.7633 0.2460 0.089 Uiso 1 1 calc R
C30 C 0.4432(6) 0.6721(4) 0.3428(3) 0.0703(14) Uani 1 1 d .
H30 H 0.4776 0.6846 0.3914 0.084 Uiso 1 1 calc R
C31 C 0.5102(8) 0.7476(5) 0.0887(4) 0.0865(17) Uani 1 1 d .
C32 C 0.6866(10) 0.8506(6) -0.0068(4) 0.149(3) Uani 1 1 d .
H32A H 0.7305 0.7928 -0.0398 0.223 Uiso 1 1 calc R
H32B H 0.7657 0.8863 -0.0025 0.223 Uiso 1 1 calc R
H32C H 0.6089 0.9035 -0.0375 0.223 Uiso 1 1 calc R
C33 C 0.0404(6) 0.5769(4) 0.7418(3) 0.0600(12) Uani 1 1 d .
C34 C 0.1180(7) 0.4794(4) 0.7892(3) 0.0698(14) Uani 1 1 d .
H34 H 0.2164 0.4475 0.7652 0.084 Uiso 1 1 calc R
C35 C 0.0504(7) 0.4289(4) 0.8723(3) 0.0696(14) Uani 1 1 d .
H35 H 0.1028 0.3624 0.9028 0.083 Uiso 1 1 calc R
C36 C -0.0942(6) 0.4767(4) 0.9100(3) 0.0625(13) Uani 1 1 d .
C37 C -0.1711(6) 0.5756(4) 0.8629(3) 0.0686(13) Uani 1 1 d .
H37 H -0.2683 0.6088 0.8876 0.082 Uiso 1 1 calc R
C38 C -0.1041(6) 0.6252(4) 0.7792(3) 0.0664(13) Uani 1 1 d .
H38 H -0.1566 0.6914 0.7483 0.080 Uiso 1 1 calc R
C39 C -0.1617(8) 0.4164(5) 0.9963(3) 0.0725(14) Uani 1 1 d .
C40 C -0.3836(7) 0.4113(5) 1.1074(3) 0.0957(18) Uani 1 1 d .
H40A H -0.3868 0.3391 1.1008 0.143 Uiso 1 1 calc R
H40B H -0.4865 0.4529 1.1189 0.143 Uiso 1 1 calc R
H40C H -0.3303 0.4045 1.1570 0.143 Uiso 1 1 calc R
N1 N 0.2787(5) 0.5621(3) 0.4476(2) 0.0665(11) Uani 1 1 d .
N2 N 0.1113(5) 0.6223(3) 0.6554(2) 0.0661(11) Uani 1 1 d .
O1 O 0.4705(6) 0.7349(4) 0.0228(3) 0.1269(18) Uani 1 1 d .
O2 O 0.6183(6) 0.8037(4) 0.0832(2) 0.1133(15) Uani 1 1 d .
O3 O -0.0984(5) 0.3307(3) 1.0383(2) 0.0968(13) Uani 1 1 d .
O4 O -0.3037(5) 0.4676(3) 1.0256(2) 0.0866(11) Uani 1 1 d .

loop_
_atom_site_aniso_label
_atom_site_aniso_U_11
_atom_site_aniso_U_22
_atom_site_aniso_U_33
_atom_site_aniso_U_23
_atom_site_aniso_U_13
_atom_site_aniso_U_12
C1 0.343(15) 0.123(6) 0.121(6) -0.077(5) -0.099(8) 0.033(8)
C2 0.126(6) 0.082(4) 0.089(4) -0.040(3) -0.012(4) -0.014(4)
C3 0.301(13) 0.081(5) 0.114(6) -0.035(4) -0.038(7) -0.008(6)
C4 0.093(4) 0.073(3) 0.061(3) -0.024(2) -0.019(3) -0.013(3)
C5 0.085(4) 0.067(3) 0.078(3) -0.025(3) -0.020(3) -0.025(3)
C6 0.069(3) 0.069(3) 0.070(3) -0.018(2) -0.016(2) -0.018(3)
C7 0.071(4) 0.067(3) 0.056(3) -0.020(2) -0.018(2) -0.011(3)
C8 0.072(4) 0.084(4) 0.082(4) -0.035(3) -0.010(3) -0.019(3)
C9 0.083(4) 0.087(4) 0.079(4) -0.031(3) -0.006(3) -0.018(3)
C10 0.073(4) 0.072(3) 0.057(3) -0.020(2) -0.012(2) -0.019(3)
C11 0.089(4) 0.067(3) 0.068(3) -0.024(2) -0.008(3) -0.026(3)
C12 0.078(4) 0.061(3) 0.059(3) -0.017(2) -0.014(2) -0.016(3)
C13 0.079(4) 0.063(3) 0.057(3) -0.020(2) -0.014(2) -0.020(3)
C14 0.086(4) 0.070(3) 0.061(3) -0.019(2) -0.013(3) -0.030(3)
C15 0.075(4) 0.067(3) 0.055(3) -0.018(2) -0.011(2) -0.023(3)
C16 0.072(4) 0.065(3) 0.058(3) -0.017(2) -0.014(2) -0.022(3)
C17 0.079(4) 0.067(3) 0.055(3) -0.010(2) -0.013(2) -0.021(3)
C18 0.102(5) 0.080(3) 0.060(3) -0.025(3) -0.004(3) -0.035(3)
C19 0.091(4) 0.070(3) 0.078(4) -0.024(3) -0.006(3) -0.032(3)
C20 0.113(5) 0.070(3) 0.075(4) -0.016(3) -0.022(3) -0.029(3)
C21 0.098(4) 0.071(3) 0.058(3) -0.015(2) -0.016(3) -0.021(3)
C22 0.160(7) 0.082(4) 0.084(4) -0.041(3) 0.002(4) -0.041(5)
C23 0.198(10) 0.191(9) 0.238(10) -0.149(8) 0.050(8) -0.125(8)
C24 0.225(10) 0.108(5) 0.097(5) -0.049(4) 0.007(5) -0.028(6)
C25 0.077(4) 0.065(3) 0.055(3) -0.019(2) -0.014(2) -0.021(3)
C26 0.080(4) 0.081(3) 0.070(3) -0.028(3) -0.016(3) -0.031(3)
C27 0.100(4) 0.083(3) 0.062(3) -0.026(3) -0.022(3) -0.027(3)
C28 0.082(4) 0.080(3) 0.055(3) -0.022(2) -0.014(3) -0.017(3)
C29 0.086(4) 0.086(3) 0.062(3) -0.024(3) -0.011(3) -0.033(3)
C30 0.086(4) 0.078(3) 0.057(3) -0.025(2) -0.014(3) -0.022(3)
C31 0.108(5) 0.097(4) 0.059(3) -0.022(3) -0.010(3) -0.024(4)
C32 0.186(9) 0.193(8) 0.065(4) 0.010(4) 0.006(5) -0.092(7)
C33 0.078(4) 0.059(3) 0.050(3) -0.018(2) -0.014(2) -0.016(3)
C34 0.087(4) 0.064(3) 0.063(3) -0.018(2) -0.017(3) -0.015(3)
C35 0.088(4) 0.069(3) 0.053(3) -0.014(2) -0.016(3) -0.012(3)
C36 0.078(4) 0.067(3) 0.055(3) -0.020(2) -0.018(3) -0.023(3)
C37 0.074(4) 0.072(3) 0.065(3) -0.017(3) -0.012(3) -0.021(3)
C38 0.079(4) 0.062(3) 0.063(3) -0.011(2) -0.022(3) -0.017(3)
C39 0.092(5) 0.084(4) 0.048(3) -0.016(3) -0.010(3) -0.030(4)
C40 0.099(5) 0.121(5) 0.072(4) -0.013(3) -0.005(3) -0.044(4)
N1 0.084(3) 0.067(2) 0.057(2) -0.0231(19) -0.007(2) -0.025(2)
N2 0.086(3) 0.063(2) 0.056(2) -0.0190(19) -0.008(2) -0.023(2)
O1 0.177(5) 0.162(4) 0.061(3) -0.024(2) -0.020(3) -0.068(4)
O2 0.140(4) 0.146(4) 0.065(2) -0.004(2) -0.008(2) -0.075(3)
O3 0.109(3) 0.100(3) 0.069(2) 0.003(2) -0.010(2) -0.020(3)
O4 0.085(3) 0.103(3) 0.071(2) -0.011(2) -0.006(2) -0.029(2)

loop_
_atom_type_symbol
_atom_type_description
_atom_type_scat_dispersion_real
_atom_type_scat_dispersion_imag
_atom_type_scat_source
C C 0.0033 0.0016 'International Tables Vol C Tables 4.2.6.8 and 6.1.1.4'
H H 0.0000 0.0000 'International Tables Vol C Tables 4.2.6.8 and 6.1.1.4'
N N 0.0061 0.0033 'International Tables Vol C Tables 4.2.6.8 and 6.1.1.4'
O O 0.0106 0.0060 'International Tables Vol C Tables 4.2.6.8 and 6.1.1.4'

loop_
_geom_angle_atom_site_label_1
_geom_angle_atom_site_label_2
_geom_angle_atom_site_label_3
_geom_angle
C3 C2 C1 117.7(7)
C3 C2 C4 115.4(5)
C1 C2 C4 112.6(5)
C9 C4 C5 116.5(4)
C9 C4 C2 120.2(5)
C5 C4 C2 123.4(5)
C6 C5 C4 122.3(5)
C5 C6 C7 120.7(5)
C8 C7 C6 117.5(4)
C8 C7 C10 122.8(5)
C6 C7 C10 119.5(5)
C9 C8 C7 120.6(5)
C8 C9 C4 122.3(5)
C11 C10 N1 108.6(4)
C11 C10 C7 126.2(4)
N1 C10 C7 124.7(4)
C10 C11 C12 107.5(4)
N2 C12 C13 108.0(4)
N2 C12 C11 143.2(4)
C13 C12 C11 108.5(4)
C12 C13 N1 107.5(4)
C12 C13 C14 108.6(4)
N1 C13 C14 143.5(4)
C15 C14 C13 107.4(4)
C14 C15 N2 108.1(4)
C14 C15 C16 126.4(4)
N2 C15 C16 125.3(4)
C17 C16 C21 116.0(4)
C17 C16 C15 124.4(4)
C21 C16 C15 119.5(4)
C18 C17 C16 120.9(4)
C19 C18 C17 122.4(4)
C18 C19 C20 116.7(4)
C18 C19 C22 123.4(5)
C20 C19 C22 119.9(5)
C21 C20 C19 121.2(5)
C20 C21 C16 122.8(4)
C24 C22 C23 115.2(7)
C24 C22 C19 116.4(5)
C23 C22 C19 110.6(6)
C30 C25 C26 119.3(4)
C30 C25 N1 119.1(4)
C26 C25 N1 121.7(4)
C27 C26 C25 119.3(5)
C26 C27 C28 122.2(4)
C27 C28 C29 118.4(5)
C27 C28 C31 120.1(4)
C29 C28 C31 121.5(5)
C28 C29 C30 119.9(5)
C25 C30 C29 120.9(4)
O1 C31 O2 122.2(6)
O1 C31 C28 124.5(6)
O2 C31 C28 113.2(5)
C38 C33 C34 119.2(4)
C38 C33 N2 122.4(4)
C34 C33 N2 118.4(5)
C33 C34 C35 120.6(5)
C36 C35 C34 120.5(5)
C35 C36 C37 118.8(5)
C35 C36 C39 117.6(5)
C37 C36 C39 123.5(5)
C38 C37 C36 120.6(5)
C33 C38 C37 120.3(4)
O3 C39 O4 122.0(5)
O3 C39 C36 125.0(6)
O4 C39 C36 113.0(5)
C13 N1 C10 107.9(4)
C13 N1 C25 122.3(4)
C10 N1 C25 129.5(3)
C12 N2 C15 107.8(4)
C12 N2 C33 121.0(4)
C15 N2 C33 131.2(4)
C31 O2 C32 116.8(5)
C39 O4 C40 117.2(4)

loop_
_geom_bond_atom_site_label_1
_geom_bond_atom_site_label_2
_geom_bond_distance
C1 C2 1.449(9)
C2 C3 1.436(9)
C2 C4 1.523(7)
C4 C9 1.388(7)
C4 C5 1.394(7)
C5 C6 1.374(6)
C6 C7 1.397(7)
C7 C8 1.398(7)
C7 C10 1.473(6)
C8 C9 1.379(6)
C10 C11 1.368(6)
C10 N1 1.401(6)
C11 C12 1.402(6)
C12 N2 1.385(5)
C12 C13 1.386(6)
C13 N1 1.386(5)
C13 C14 1.401(6)
C14 C15 1.383(6)
C15 N2 1.409(6)
C15 C16 1.462(6)
C16 C17 1.397(6)
C16 C21 1.400(6)
C17 C18 1.390(6)
C18 C19 1.386(7)
C19 C20 1.393(7)
C19 C22 1.507(7)
C20 C21 1.372(6)
C22 C24 1.463(8)
C22 C23 1.509(11)
C25 C30 1.384(7)
C25 C26 1.396(6)
C25 N1 1.409(5)
C26 C27 1.382(6)
C27 C28 1.383(7)
C28 C29 1.395(6)
C28 C31 1.473(7)
C29 C30 1.394(6)
C31 O1 1.204(6)
C31 O2 1.328(7)
C32 O2 1.456(6)
C33 C38 1.382(7)
C33 C34 1.382(6)
C33 N2 1.415(5)
C34 C35 1.386(6)
C35 C36 1.382(7)
C36 C37 1.389(6)
C36 C39 1.469(7)
C37 C38 1.387(6)
C39 O3 1.200(6)
C39 O4 1.338(7)
C40 O4 1.448(6)

loop_
_geom_torsion_atom_site_label_1
_geom_torsion_atom_site_label_2
_geom_torsion_atom_site_label_3
_geom_torsion_atom_site_label_4
_geom_torsion
C3 C2 C4 C9 134.0(8)
C1 C2 C4 C9 -87.0(9)
C3 C2 C4 C5 -46.3(9)
C1 C2 C4 C5 92.8(8)
C9 C4 C5 C6 -0.3(7)
C2 C4 C5 C6 179.9(5)
C4 C5 C6 C7 -0.6(7)
C5 C6 C7 C8 0.3(7)
C5 C6 C7 C10 -175.4(4)
C6 C7 C8 C9 1.0(7)
C10 C7 C8 C9 176.5(5)
C7 C8 C9 C4 -2.0(8)
C5 C4 C9 C8 1.6(8)
C2 C4 C9 C8 -178.6(5)
C8 C7 C10 C11 -135.6(6)
C6 C7 C10 C11 39.8(7)
C8 C7 C10 N1 35.8(7)
C6 C7 C10 N1 -148.8(5)
N1 C10 C11 C12 -1.0(6)
C7 C10 C11 C12 171.6(5)
C10 C11 C12 N2 173.7(7)
C10 C11 C12 C13 1.4(6)
N2 C12 C13 N1 -176.4(4)
C11 C12 C13 N1 -1.3(6)
N2 C12 C13 C14 -1.9(6)
C11 C12 C13 C14 173.2(4)
C12 C13 C14 C15 2.1(6)
N1 C13 C14 C15 173.2(7)
C13 C14 C15 N2 -1.4(6)
C13 C14 C15 C16 174.9(5)
C14 C15 C16 C17 -149.4(5)
N2 C15 C16 C17 26.3(8)
C14 C15 C16 C21 26.9(8)
N2 C15 C16 C21 -157.4(5)
C21 C16 C17 C18 1.8(7)
C15 C16 C17 C18 178.2(5)
C16 C17 C18 C19 -1.6(8)
C17 C18 C19 C20 0.7(9)
C17 C18 C19 C22 -179.8(6)
C18 C19 C20 C21 -0.1(9)
C22 C19 C20 C21 -179.6(6)
C19 C20 C21 C16 0.4(9)
C17 C16 C21 C20 -1.2(8)
C15 C16 C21 C20 -177.9(5)
C18 C19 C22 C24 -26.5(11)
C20 C19 C22 C24 152.9(7)
C18 C19 C22 C23 107.4(8)
C20 C19 C22 C23 -73.1(9)
C30 C25 C26 C27 0.3(7)
N1 C25 C26 C27 179.3(4)
C25 C26 C27 C28 -0.1(8)
C26 C27 C28 C29 -0.3(8)
C26 C27 C28 C31 179.3(5)
C27 C28 C29 C30 0.5(8)
C31 C28 C29 C30 -179.1(5)
C26 C25 C30 C29 0.0(7)
N1 C25 C30 C29 -179.0(4)
C28 C29 C30 C25 -0.4(7)
C27 C28 C31 O1 0.9(9)
C29 C28 C31 O1 -179.4(6)
C27 C28 C31 O2 -176.9(5)
C29 C28 C31 O2 2.7(8)
C38 C33 C34 C35 1.8(7)
N2 C33 C34 C35 -177.0(4)
C33 C34 C35 C36 -1.6(7)
C34 C35 C36 C37 0.6(7)
C34 C35 C36 C39 177.4(4)
C35 C36 C37 C38 0.3(7)
C39 C36 C37 C38 -176.4(4)
C34 C33 C38 C37 -0.9(7)
N2 C33 C38 C37 177.8(4)
C36 C37 C38 C33 -0.1(7)
C35 C36 C39 O3 3.1(7)
C37 C36 C39 O3 179.7(5)
C35 C36 C39 O4 -177.9(4)
C37 C36 C39 O4 -1.2(6)
C12 C13 N1 C10 0.7(5)
C14 C13 N1 C10 -170.6(7)
C12 C13 N1 C25 175.7(4)
C14 C13 N1 C25 4.5(10)
C11 C10 N1 C13 0.2(6)
C7 C10 N1 C13 -172.5(4)
C11 C10 N1 C25 -174.4(5)
C7 C10 N1 C25 12.9(8)
C30 C25 N1 C13 47.4(7)
C26 C25 N1 C13 -131.6(5)
C30 C25 N1 C10 -138.7(5)
C26 C25 N1 C10 42.3(8)
C13 C12 N2 C15 1.0(5)
C11 C12 N2 C15 -171.3(7)
C13 C12 N2 C33 178.6(4)
C11 C12 N2 C33 6.2(10)
C14 C15 N2 C12 0.3(6)
C16 C15 N2 C12 -176.1(5)
C14 C15 N2 C33 -177.0(5)
C16 C15 N2 C33 6.7(8)
C38 C33 N2 C12 -128.2(5)
C34 C33 N2 C12 50.5(6)
C38 C33 N2 C15 48.7(7)
C34 C33 N2 C15 -132.6(5)
O1 C31 O2 C32 0.5(10)
C28 C31 O2 C32 178.4(5)
O3 C39 O4 C40 -4.5(7)
C36 C39 O4 C40 176.4(4)
